data_7239906
loop_
_publ_author_name
'Tashiro, Shohei'
'Mitsui, Shinya'
'Burke, David W.'
'Kubota, Ryoh'
'Matsushita, Nobuyuki'
'Shionoya, Mitsuhiko'

_publ_section_title
;
 Core-shell metal-macrocycle framework (MMF): spatially selective dye
 inclusion through core-to-shell anisotropic transport along crystalline
 1D-channels connected by epitaxial growth
;
_journal_name_full CrystEngComm
_journal_paper_doi 10.1039/D0CE00120A
_journal_year 2020
_chemical_formula_moiety '2(C42 H42 Br6 N6 Pd3), 1.5(C2 H3 N), 1.71(C3 H6 O), 1.75(O)'
_chemical_formula_sum 'C92.11 H98.73 Br12 N13.5 O3.46 Pd6'
_chemical_formula_weight 3047.55
_chemical_name_systematic MMFBr
_space_group_crystal_system monoclinic
_space_group_IT_number 14
_space_group_name_Hall '-P 2ybc'
_space_group_name_H-M_alt 'P 1 21/c 1'
_atom_sites_solution_hydrogens geom
_audit_creation_date 2019-08-19
_audit_creation_method
;
Olex2 1.2
(compiled May 18 2018 14:05:52 for OlexSys, GUI svn.r5506)
;
_audit_update_record
;
2019-11-07 deposited with the CCDC.	2020-02-04 downloaded from the CCDC.
;
_cell_angle_alpha 90
_cell_angle_beta 88.4818(8)
_cell_angle_gamma 90
_cell_formula_units_Z 4
_cell_length_a 20.00896(19)
_cell_length_b 53.1688(5)
_cell_length_c 14.50409(14)
_cell_measurement_reflns_used 41495
_cell_measurement_temperature 98(2)
_cell_measurement_theta_max 73.18
_cell_measurement_theta_min 2.78
_cell_volume 15424.8(3)
_computing_molecular_graphics 'Olex2 (Dolomanov et al., 2009)'
_computing_publication_material 'Olex2 (Dolomanov et al., 2009)'
_computing_structure_refinement 'ShelXL (Sheldrick, 2015)'
_diffrn_ambient_temperature 98.0
_diffrn_measured_fraction_theta_full 0.995
_diffrn_measured_fraction_theta_max 0.973
_diffrn_measurement_device_type 'Rigaku XtaLAB P200'
_diffrn_measurement_method \w
_diffrn_radiation_type CuK\a
_diffrn_radiation_wavelength 1.54184
_diffrn_reflns_av_R_equivalents 0.0572
_diffrn_reflns_av_unetI/netI 0.0550
_diffrn_reflns_Laue_measured_fraction_full 0.995
_diffrn_reflns_Laue_measured_fraction_max 0.973
_diffrn_reflns_limit_h_max 17
_diffrn_reflns_limit_h_min -24
_diffrn_reflns_limit_k_max 64
_diffrn_reflns_limit_k_min -64
_diffrn_reflns_limit_l_max 17
_diffrn_reflns_limit_l_min -16
_diffrn_reflns_number 100397
_diffrn_reflns_point_group_measured_fraction_full 0.995
_diffrn_reflns_point_group_measured_fraction_max 0.973
_diffrn_reflns_theta_full 67.684
_diffrn_reflns_theta_max 73.589
_diffrn_reflns_theta_min 2.765
_exptl_absorpt_coefficient_mu 9.453
_exptl_absorpt_correction_T_max 0.516
_exptl_absorpt_correction_T_min 0.420
_exptl_absorpt_correction_type multi-scan
_exptl_absorpt_process_details
;
CrysAlisPro 1.171.39.20a (Rigaku Oxford Diffraction, 2015)

Empirical absorption correction using spherical harmonics,

 implemented in SCALE3 ABSPACK scaling algorithm.
;
_exptl_crystal_colour yellow
_exptl_crystal_colour_primary yellow
_exptl_crystal_density_diffrn 1.312
_exptl_crystal_description block
_exptl_crystal_F_000 5878
_exptl_crystal_recrystallization_method 'Re-crystallisation from solvent: acetonitrile'
_exptl_crystal_size_max 0.15
_exptl_crystal_size_mid 0.09
_exptl_crystal_size_min 0.07
_refine_diff_density_max 2.198
_refine_diff_density_min -1.619
_refine_diff_density_rms 0.187
_refine_ls_extinction_method none
_refine_ls_goodness_of_fit_ref 1.051
_refine_ls_hydrogen_treatment constr
_refine_ls_matrix_type full
_refine_ls_number_parameters 1221
_refine_ls_number_reflns 30274
_refine_ls_number_restraints 413
_refine_ls_restrained_S_all 1.054
_refine_ls_R_factor_all 0.1125
_refine_ls_R_factor_gt 0.0834
_refine_ls_shift/su_max 0.001
_refine_ls_shift/su_mean 0.000
_refine_ls_structure_factor_coef Fsqd
_refine_ls_weighting_details 'w=1/[\s^2^(Fo^2^)+(0.1369P)^2^+95.8076P] where P=(Fo^2^+2Fc^2^)/3'
_refine_ls_weighting_scheme calc
_refine_ls_wR_factor_gt 0.2378
_refine_ls_wR_factor_ref 0.2582
_reflns_Friedel_coverage 0.000
_reflns_number_gt 21704
_reflns_number_total 30274
_reflns_threshold_expression 'I > 2\s(I)'
_cod_data_source_file d0ce00120a2.cif
_cod_data_source_block MMFBr
_cod_original_formula_sum 'C92.11 H98.73 Br12 N13.50 O3.46 Pd6'
_cod_database_code 7239906
_shelx_shelxl_version_number 2018/3
_shelx_space_group_comment
;
The symmetry employed for this shelxl refinement is uniquely defined
by the following loop, which should always be used as a source of
symmetry information in preference to the above space-group names.
They are only intended as comments.
;
_shelx_estimated_absorpt_t_max 0.557
_shelx_estimated_absorpt_t_min 0.331
_olex2_refinement_description
;
1. Fixed Uiso
 At 1.2 times of:
  All C(H) groups, All C(H,H) groups, All N(H) groups
 At 1.5 times of:
  All C(H,H,H) groups
2. Restrained distances
 C67-C70A
 1.52 with sigma of 0.02
 C70A-N11A
 1.51 with sigma of 0.02
 N11A-Pd6A
 2.05 with sigma of 0.02
 Pd6A-Br11
 2.42 with sigma of 0.02
 C67-C70A \\sim C67-C70B \\sim C78-C77A \\sim C78-C77B
 with sigma of 0.02
 C70A-N11A \\sim C70B-N11B \\sim C77A-N12A \\sim C77B-N12B
 with sigma of 0.02
 N11A-Pd6A \\sim N12A-Pd6A \\sim N11B-Pd6B \\sim N12B-Pd6B
 with sigma of 0.02
 Pd6A-Br11 \\sim Pd6A-Br12 \\sim Pd6B-Br13 \\sim Pd6B-Br14
 with sigma of 0.02
3. Restrained planarity
 O2, C92, C94, C93
 with sigma of 0.1
4. Uiso/Uaniso restraints and constraints
Pd6A \\sim Br11 \\sim Br12 \\sim N11A \\sim N12A \\sim C70A \\sim C71A \\sim
C72A \\sim C73A \\sim C74A \\sim C75A \\sim C76A \\sim C77A: within 2A with
sigma of 0.04 and sigma for terminal atoms of 0.08
Pd6B \\sim Br13 \\sim Br14 \\sim N11B \\sim N12B \\sim C70B \\sim C71B \\sim
C72B \\sim C73B \\sim C74B \\sim C75B \\sim C76B \\sim C77B: within 2A with
sigma of 0.04 and sigma for terminal atoms of 0.08
Uanis(N11A) \\sim Ueq: with sigma of 0.002 and sigma for terminal atoms of 0.004
Uanis(N11B) \\sim Ueq: with sigma of 0.01 and sigma for terminal atoms of 0.02
Uanis(Br11) \\sim Ueq, Uanis(Br12) \\sim Ueq: with sigma of 0.02 and sigma for
terminal atoms of 0.04
5. Rigid body (RIGU) restrains
 Pd6A, Br11, Br12, N11A, N12A, C70A, C71A, C72A, C73A, C74A, C75A, C76A, C77A
 with sigma for 1-2 distances of 0.004 and sigma for 1-3 distances of 0.004
 Pd6B, Br13, Br14, N11B, N12B, C70B, C71B, C72B, C73B, C74B, C75B, C76B, C77B
 with sigma for 1-2 distances of 0.004 and sigma for 1-3 distances of 0.004
 C57, C58, C59, C60, C61, C62
 with sigma for 1-2 distances of 0.004 and sigma for 1-3 distances of 0.004
6. Others
 Sof(Pd6A)=Sof(Br11)=Sof(Br12)=Sof(N11A)=Sof(H11A)=Sof(N12A)=Sof(H12A)=
 Sof(C70A)=Sof(H70A)=Sof(H70B)=Sof(C71A)=Sof(C72A)=Sof(H72A)=Sof(C73A)=
 Sof(H73A)=Sof(C74A)=Sof(H74A)=Sof(C75A)=Sof(H75A)=Sof(C76A)=Sof(C77A)=
 Sof(H77A)=Sof(H77B)=Sof(O4A)=1-FVAR(1)
 Sof(O4B)=0.5*FVAR(2)
 Sof(Pd6B)=Sof(Br13)=Sof(Br14)=Sof(N11B)=Sof(H11B)=Sof(N12B)=Sof(H12B)=
 Sof(C70B)=Sof(H70C)=Sof(H70D)=Sof(C71B)=Sof(C72B)=Sof(H72B)=Sof(C73B)=
 Sof(H73B)=Sof(C74B)=Sof(H74B)=Sof(C75B)=Sof(H75B)=Sof(C76B)=Sof(C77B)=
 Sof(H77C)=Sof(H77D)=FVAR(1)
 Sof(O2)=Sof(C92)=Sof(C93)=Sof(H93A)=Sof(H93B)=Sof(H93C)=Sof(C94)=Sof(H94A)=
 Sof(H94B)=Sof(H94C)=FVAR(2)
 Fixed Sof: N14(0.5) C87(0.5) C88(0.5) H88A(0.5) H88B(0.5) H88C(0.5)
7.a Ternary CH refined with riding coordinates:
 N1(H1), N2(H2), N3(H3A), N4(H4A), N5(H5A), N6(H6), N7(H7), N8(H8), N9(H9),
 N10(H10), N11A(H11A), N12A(H12A), N11B(H11B), N12B(H12B)
7.b Secondary CH2 refined with riding coordinates:
 C7(H7A,H7B), C14(H14A,H14B), C21(H21A,H21B), C28(H28A,H28B), C35(H35A,H35B),
 C42(H42A,H42B), C49(H49A,H49B), C56(H56A,H56B), C63(H63A,H63B), C70A(H70A,
 H70B), C77A(H77A,H77B), C70B(H70C,H70D), C77B(H77C,H77D), C84(H84A,H84B)
7.c Aromatic/amide H refined with riding coordinates:
 C2(H2A), C3(H3), C4(H4), C5(H5), C9(H9A), C10(H10A), C12(H12), C13(H13),
 C16(H16), C17(H17), C18(H18), C19(H19), C23(H23), C24(H24), C26(H26), C27(H27),
  C30(H30), C31(H31), C32(H32), C33(H33), C37(H37), C38(H38), C40(H40),
 C41(H41), C44(H44), C45(H45), C46(H46), C47(H47), C51(H51), C52(H52), C54(H54),
  C55(H55), C58(H58), C59(H59), C60(H60), C61(H61), C65(H65), C66(H66),
 C68(H68), C69(H69), C72A(H72A), C73A(H73A), C74A(H74A), C75A(H75A), C72B(H72B),
  C73B(H73B), C74B(H74B), C75B(H75B), C79(H79), C80(H80), C82(H82), C83(H83)
7.d Fitted hexagon refined as free rotating group:
 C43(C44,C45,C46,C47,C48), C50(C51,C52,C53,C54,C55), C57(C58,C59,C60,C61,C62),
 C64(C65,C66,C67,C68,C69), C71A(C72A,C73A,C74A,C75A,C76A), C71B(C72B,C73B,C74B,
 C75B,C76B), C78(C79,C80,C81,C82,C83)
7.e Idealised Me refined as rotating group:
 C86(H86A,H86B,H86C), C88(H88A,H88B,H88C), C90(H90A,H90B,H90C), C91(H91A,H91B,
 H91C), C93(H93A,H93B,H93C), C94(H94A,H94B,H94C)
;
_olex2_submission_original_sample_id MMFBr
_olex2_submission_special_instructions 'No special instructions were received'

loop_
_space_group_symop_operation_xyz
'x, y, z'
'-x, y+1/2, -z+1/2'
'-x, -y, -z'
'x, -y-1/2, z-1/2'

loop_
_atom_site_label
_atom_site_type_symbol
_atom_site_fract_x
_atom_site_fract_y
_atom_site_fract_z
_atom_site_U_iso_or_equiv
_atom_site_adp_type
_atom_site_occupancy
_atom_site_site_symmetry_order
_atom_site_calc_flag
_atom_site_refinement_flags_posn
_atom_site_refinement_flags_adp
_atom_site_refinement_flags_occupancy
_atom_site_disorder_assembly
_atom_site_disorder_group
Pd1 Pd 0.52342(3) 0.48719(2) 0.66882(4) 0.04392(17) Uani 1 1 d . . . . .
Br1 Br 0.48925(6) 0.52770(2) 0.60994(7) 0.0532(2) Uani 1 1 d . . . . .
Br2 Br 0.62127(5) 0.50465(2) 0.74142(6) 0.0506(2) Uani 1 1 d . . . . .
N1 N 0.4441(4) 0.47025(15) 0.6040(5) 0.0453(17) Uani 1 1 d . . . . .
H1 H 0.444112 0.476224 0.538635 0.054 Uiso 1 1 calc R . . . .
N2 N 0.5440(4) 0.45129(16) 0.7121(5) 0.0505(19) Uani 1 1 d . . . . .
H2 H 0.591545 0.448056 0.692885 0.061 Uiso 1 1 calc R . . . .
C1 C 0.4568(5) 0.44323(19) 0.6034(6) 0.049(2) Uani 1 1 d . . . . .
C2 C 0.4226(5) 0.4274(2) 0.5432(8) 0.060(3) Uani 1 1 d . . . . .
H2A H 0.392373 0.434102 0.500180 0.072 Uiso 1 1 calc R . . . .
C3 C 0.4340(7) 0.4020(3) 0.5479(10) 0.077(3) Uani 1 1 d . . . . .
H3 H 0.410070 0.391024 0.508960 0.092 Uiso 1 1 calc R . . . .
C4 C 0.4796(7) 0.3919(2) 0.6083(10) 0.079(4) Uani 1 1 d . . . . .
H4 H 0.486518 0.374272 0.611238 0.094 Uiso 1 1 calc R . . . .
C5 C 0.5148(6) 0.4079(3) 0.6639(9) 0.073(3) Uani 1 1 d . . . . .
H5 H 0.546193 0.401296 0.705383 0.087 Uiso 1 1 calc R . . . .
C6 C 0.5045(5) 0.4338(2) 0.6596(7) 0.055(2) Uani 1 1 d . . . . .
C7 C 0.5404(5) 0.4472(2) 0.8155(7) 0.061(3) Uani 1 1 d . . . . .
H7A H 0.542128 0.428957 0.828802 0.073 Uiso 1 1 calc R . . . .
H7B H 0.579422 0.455243 0.843875 0.073 Uiso 1 1 calc R . . . .
C8 C 0.4767(5) 0.4581(2) 0.8575(6) 0.053(2) Uani 1 1 d . . . . .
C9 C 0.4175(5) 0.4444(2) 0.8600(7) 0.058(3) Uani 1 1 d . . . . .
H9A H 0.417525 0.427441 0.839248 0.069 Uiso 1 1 calc R . . . .
C10 C 0.3580(6) 0.4553(2) 0.8931(7) 0.063(3) Uani 1 1 d . . . . .
H10A H 0.317875 0.445784 0.894184 0.075 Uiso 1 1 calc R . . . .
C11 C 0.3571(5) 0.4795(2) 0.9236(6) 0.052(2) Uani 1 1 d . . . . .
C12 C 0.4183(5) 0.4932(2) 0.9234(6) 0.055(2) Uani 1 1 d . . . . .
H12 H 0.419099 0.509897 0.946824 0.067 Uiso 1 1 calc R . . . .
C13 C 0.4755(5) 0.4825(2) 0.8899(6) 0.055(2) Uani 1 1 d . . . . .
H13 H 0.515643 0.492073 0.888793 0.066 Uiso 1 1 calc R . . . .
C14 C 0.2939(5) 0.4923(2) 0.9560(6) 0.058(3) Uani 1 1 d . . . . .
H14A H 0.255342 0.483450 0.929758 0.069 Uiso 1 1 calc R . . . .
H14B H 0.293948 0.509748 0.931840 0.069 Uiso 1 1 calc R . . . .
Pd2 Pd 0.21472(4) 0.52086(2) 1.09091(4) 0.0526(2) Uani 1 1 d . . . . .
Br3 Br 0.29704(6) 0.55347(3) 1.06232(7) 0.0636(3) Uani 1 1 d . . . . .
Br4 Br 0.12707(6) 0.55077(3) 1.12367(8) 0.0667(3) Uani 1 1 d . . . . .
N3 N 0.2845(4) 0.49327(18) 1.0597(5) 0.054(2) Uani 1 1 d . . . . .
H3A H 0.327949 0.497670 1.088260 0.064 Uiso 1 1 calc R . . . .
N4 N 0.1538(4) 0.49074(18) 1.1239(5) 0.052(2) Uani 1 1 d . . . . .
H4A H 0.138423 0.493885 1.189045 0.063 Uiso 1 1 calc R . . . .
C15 C 0.2585(4) 0.46909(19) 1.1005(5) 0.041(2) Uani 1 1 d . . . . .
C16 C 0.3019(6) 0.4487(3) 1.1074(7) 0.066(3) Uani 1 1 d . . . . .
H16 H 0.347648 0.450010 1.088737 0.079 Uiso 1 1 calc R . . . .
C17 C 0.2761(7) 0.4269(3) 1.1420(8) 0.074(3) Uani 1 1 d . . . . .
H17 H 0.303090 0.412241 1.145510 0.088 Uiso 1 1 calc R . . . .
C18 C 0.2078(6) 0.4264(2) 1.1729(7) 0.063(3) Uani 1 1 d . . . . .
H18 H 0.190137 0.411485 1.200081 0.076 Uiso 1 1 calc R . . . .
C19 C 0.1690(6) 0.4460(3) 1.1647(6) 0.065(3) Uani 1 1 d . . . . .
H19 H 0.123383 0.444851 1.184080 0.077 Uiso 1 1 calc R . . . .
C20 C 0.1934(5) 0.4684(2) 1.1282(6) 0.055(3) Uani 1 1 d . . . . .
C21 C 0.0904(5) 0.4880(2) 1.0711(6) 0.058(3) Uani 1 1 d . . . . .
H21A H 0.067930 0.472104 1.089034 0.070 Uiso 1 1 calc R . . . .
H21B H 0.059804 0.502065 1.087237 0.070 Uiso 1 1 calc R . . . .
C22 C 0.1041(5) 0.4880(2) 0.9698(6) 0.051(2) Uani 1 1 d . . . . .
C23 C 0.1338(5) 0.4677(2) 0.9243(6) 0.052(2) Uani 1 1 d . . . . .
H23 H 0.145111 0.453112 0.958348 0.063 Uiso 1 1 calc R . . . .
C24 C 0.1473(4) 0.4684(2) 0.8293(6) 0.047(2) Uani 1 1 d . . . . .
H24 H 0.168733 0.454455 0.799887 0.057 Uiso 1 1 calc R . . . .
C25 C 0.1299(4) 0.48888(19) 0.7781(5) 0.045(2) Uani 1 1 d . . . . .
C26 C 0.0989(5) 0.5098(2) 0.8221(6) 0.047(2) Uani 1 1 d . . . . .
H26 H 0.085872 0.523961 0.786950 0.057 Uiso 1 1 calc R . . . .
C27 C 0.0874(5) 0.5093(2) 0.9185(6) 0.054(2) Uani 1 1 d . . . . .
H27 H 0.068261 0.523566 0.948767 0.065 Uiso 1 1 calc R . . . .
C28 C 0.1399(5) 0.48959(19) 0.6747(5) 0.045(2) Uani 1 1 d . . . . .
H28A H 0.176501 0.477966 0.655964 0.054 Uiso 1 1 calc R . . . .
H28B H 0.152948 0.506780 0.655127 0.054 Uiso 1 1 calc R . . . .
Pd3 Pd 0.08249(3) 0.48802(2) 0.48783(4) 0.03915(16) Uani 1 1 d . . . . .
Br5 Br 0.07887(4) 0.53341(2) 0.50940(6) 0.0434(2) Uani 1 1 d . . . . .
Br6 Br 0.07548(5) 0.49132(2) 0.32177(5) 0.0463(2) Uani 1 1 d . . . . .
N5 N 0.0759(4) 0.48196(15) 0.6275(4) 0.0415(16) Uani 1 1 d . . . . .
H5A H 0.038980 0.492803 0.653009 0.050 Uiso 1 1 calc R . . . .
N6 N 0.0897(3) 0.44943(14) 0.4796(4) 0.0395(16) Uani 1 1 d . . . . .
H6 H 0.055634 0.444100 0.434233 0.047 Uiso 1 1 calc R . . . .
C29 C 0.0562(4) 0.45590(18) 0.6418(6) 0.0426(19) Uani 1 1 d . . . . .
C30 C 0.0247(5) 0.4477(2) 0.7235(6) 0.052(2) Uani 1 1 d . . . . .
H30 H 0.014154 0.459161 0.771874 0.062 Uiso 1 1 calc R . . . .
C31 C 0.0093(5) 0.4223(2) 0.7323(7) 0.057(3) Uani 1 1 d . . . . .
H31 H -0.011583 0.416338 0.787749 0.068 Uiso 1 1 calc R . . . .
C32 C 0.0238(6) 0.4055(2) 0.6616(8) 0.063(3) Uani 1 1 d . . . . .
H32 H 0.014271 0.388077 0.669753 0.075 Uiso 1 1 calc R . . . .
C33 C 0.0523(5) 0.41390(19) 0.5789(7) 0.048(2) Uani 1 1 d . . . . .
H33 H 0.061628 0.402460 0.529888 0.058 Uiso 1 1 calc R . . . .
C34 C 0.0669(4) 0.43902(19) 0.5689(6) 0.045(2) Uani 1 1 d . . . . .
C35 C 0.1555(5) 0.4389(2) 0.4439(6) 0.048(2) Uani 1 1 d . . . . .
H35A H 0.161954 0.443462 0.378017 0.058 Uiso 1 1 calc R . . . .
H35B H 0.154564 0.420354 0.448369 0.058 Uiso 1 1 calc R . . . .
C36 C 0.2135(4) 0.44893(19) 0.4977(6) 0.046(2) Uani 1 1 d . . . . .
C37 C 0.2316(5) 0.43737(19) 0.5799(6) 0.046(2) Uani 1 1 d . . . . .
H37 H 0.208060 0.422926 0.601666 0.055 Uiso 1 1 calc R . . . .
C38 C 0.2843(5) 0.44713(19) 0.6301(6) 0.049(2) Uani 1 1 d . . . . .
H38 H 0.296376 0.439245 0.686070 0.058 Uiso 1 1 calc R . . . .
C39 C 0.3193(5) 0.46814(19) 0.5995(6) 0.046(2) Uani 1 1 d . . . . .
C40 C 0.3011(5) 0.47903(19) 0.5156(6) 0.049(2) Uani 1 1 d . . . . .
H40 H 0.325117 0.493156 0.492049 0.059 Uiso 1 1 calc R . . . .
C41 C 0.2490(5) 0.46942(19) 0.4676(6) 0.046(2) Uani 1 1 d . . . . .
H41 H 0.237148 0.477257 0.411551 0.056 Uiso 1 1 calc R . . . .
C42 C 0.3775(5) 0.4773(2) 0.6494(6) 0.051(2) Uani 1 1 d . . . . .
H42A H 0.375580 0.470295 0.712752 0.061 Uiso 1 1 calc R . . . .
H42B H 0.374771 0.495805 0.654461 0.061 Uiso 1 1 calc R . . . .
Pd4 Pd 0.06499(4) 0.57811(2) 0.78447(5) 0.0561(2) Uani 1 1 d . . . . .
Br7 Br 0.00144(6) 0.57583(3) 0.92888(7) 0.0766(4) Uani 1 1 d . . . . .
Br8 Br -0.03295(5) 0.58690(2) 0.69552(7) 0.0569(3) Uani 1 1 d . . . . .
N7 N 0.1539(4) 0.57189(19) 0.8510(5) 0.061(2) Uani 1 1 d . . . . .
H7 H 0.147005 0.557186 0.893224 0.073 Uiso 1 1 calc R . . . .
N8 N 0.1243(4) 0.57801(16) 0.6650(5) 0.0511(19) Uani 1 1 d . . . . .
H8 H 0.102377 0.566935 0.618958 0.061 Uiso 1 1 calc R . . . .
C43 C 0.2041(3) 0.56458(14) 0.7801(3) 0.056(3) Uani 1 1 d . . . . .
C44 C 0.2641(3) 0.55363(15) 0.8049(3) 0.064(3) Uani 1 1 d G . . . .
H44 H 0.274733 0.552227 0.868153 0.076 Uiso 1 1 calc R . . . .
C45 C 0.3085(3) 0.54474(15) 0.7372(4) 0.066(3) Uani 1 1 d G . . . .
H45 H 0.349490 0.537258 0.754115 0.079 Uiso 1 1 calc R . . . .
C46 C 0.2929(3) 0.54680(14) 0.6447(4) 0.059(3) Uani 1 1 d G . . . .
H46 H 0.323241 0.540720 0.598368 0.071 Uiso 1 1 calc R . . . .
C47 C 0.2329(3) 0.55775(13) 0.6199(3) 0.052(2) Uani 1 1 d G . . . .
H47 H 0.222237 0.559151 0.556657 0.062 Uiso 1 1 calc R . . . .
C48 C 0.1885(3) 0.56664(13) 0.6876(4) 0.048(2) Uani 1 1 d G . . . .
C49 C 0.1306(6) 0.6038(2) 0.6240(7) 0.057(3) Uani 1 1 d . . . . .
H49A H 0.154656 0.614727 0.667484 0.069 Uiso 1 1 calc R . . . .
H49B H 0.085304 0.610939 0.617136 0.069 Uiso 1 1 calc R . . . .
C50 C 0.1671(3) 0.60464(13) 0.5309(3) 0.052(2) Uani 1 1 d . . . . .
C51 C 0.1344(3) 0.59664(13) 0.4528(4) 0.053(2) Uani 1 1 d G . . . .
H51 H 0.089433 0.590971 0.457832 0.064 Uiso 1 1 calc R . . . .
C52 C 0.1675(3) 0.59694(13) 0.3673(3) 0.055(2) Uani 1 1 d G . . . .
H52 H 0.145143 0.591478 0.313942 0.066 Uiso 1 1 calc R . . . .
C53 C 0.2333(3) 0.60524(13) 0.3600(4) 0.056(2) Uani 1 1 d G . . . .
C54 C 0.2660(2) 0.61324(13) 0.4381(5) 0.058(3) Uani 1 1 d G . . . .
H54 H 0.310982 0.618910 0.433058 0.069 Uiso 1 1 calc R . . . .
C55 C 0.2329(3) 0.61294(13) 0.5236(4) 0.059(3) Uani 1 1 d G . . . .
H55 H 0.255273 0.618403 0.576950 0.071 Uiso 1 1 calc R . . . .
C56 C 0.2699(7) 0.6057(2) 0.2674(8) 0.064(3) Uani 1 1 d . . . . .
H56A H 0.318358 0.603444 0.277130 0.077 Uiso 1 1 calc R . . . .
H56B H 0.254554 0.591368 0.229911 0.077 Uiso 1 1 calc R . . . .
Pd5 Pd 0.29569(6) 0.66217(2) 0.26779(10) 0.0898(4) Uani 1 1 d . . . . .
Br9 Br 0.40898(9) 0.64863(4) 0.2360(2) 0.1267(8) Uani 1 1 d . . . . .
Br10 Br 0.33358(12) 0.70401(3) 0.3051(2) 0.1426(10) Uani 1 1 d . . . . .
N9 N 0.2596(5) 0.62953(18) 0.2150(7) 0.068(3) Uani 1 1 d . . . . .
H9 H 0.283047 0.627179 0.153799 0.082 Uiso 1 1 calc R . . . .
N10 N 0.1952(6) 0.6699(2) 0.2942(10) 0.092(4) Uani 1 1 d . . . . .
H10 H 0.186733 0.687456 0.272519 0.110 Uiso 1 1 calc R . . . .
C57 C 0.1911(3) 0.63352(14) 0.1959(5) 0.069(3) Uani 1 1 d . U . . .
C58 C 0.1563(4) 0.61775(13) 0.1378(5) 0.080(3) Uani 1 1 d G U . . .
H58 H 0.178457 0.603964 0.108622 0.095 Uiso 1 1 calc R . . . .
C59 C 0.0890(4) 0.62214(16) 0.1223(5) 0.080(3) Uani 1 1 d G U . . .
H59 H 0.065238 0.611356 0.082498 0.096 Uiso 1 1 calc R . . . .
C60 C 0.0566(3) 0.64230(18) 0.1649(6) 0.086(3) Uani 1 1 d G U . . .
H60 H 0.010647 0.645305 0.154303 0.104 Uiso 1 1 calc R . . . .
C61 C 0.0914(4) 0.65808(14) 0.2231(6) 0.084(3) Uani 1 1 d G U . . .
H61 H 0.069275 0.671862 0.252231 0.101 Uiso 1 1 calc R . . . .
C62 C 0.1587(4) 0.65369(12) 0.2386(5) 0.056(2) Uani 1 1 d G U . . .
C63 C 0.1729(8) 0.6686(3) 0.3940(11) 0.085(4) Uani 1 1 d . . . . .
H63A H 0.182644 0.651559 0.417628 0.102 Uiso 1 1 calc R . . . .
H63B H 0.123854 0.671017 0.398071 0.102 Uiso 1 1 calc R . . . .
C64 C 0.2058(6) 0.68796(16) 0.4564(8) 0.102(5) Uani 1 1 d . . . . .
C65 C 0.2570(6) 0.68139(14) 0.5146(9) 0.107(6) Uani 1 1 d G . . . .
H65 H 0.273275 0.664603 0.515307 0.128 Uiso 1 1 calc R . . . .
C66 C 0.2845(6) 0.69939(19) 0.5719(10) 0.144(9) Uani 1 1 d G . . . .
H66 H 0.319521 0.694895 0.611749 0.173 Uiso 1 1 calc R . . . .
C67 C 0.2608(8) 0.72395(17) 0.5709(10) 0.153(10) Uani 1 1 d DG . . . .
C68 C 0.2096(7) 0.73052(14) 0.5127(10) 0.145(10) Uani 1 1 d G . . . .
H68 H 0.193345 0.747311 0.512015 0.174 Uiso 1 1 calc R . . . .
C69 C 0.1821(6) 0.71253(18) 0.4554(9) 0.114(6) Uani 1 1 d G . . . .
H69 H 0.147099 0.717019 0.415572 0.137 Uiso 1 1 calc R . . . .
Pd6A Pd 0.1646(6) 0.74796(15) 0.7149(4) 0.192(4) Uani 0.497(11) 1 d D U P A 1
Br11 Br 0.1693(10) 0.78806(15) 0.6351(6) 0.277(7) Uani 0.497(11) 1 d D U P A 1
Br12 Br 0.0455(8) 0.7491(4) 0.7290(9) 0.318(8) Uani 0.497(11) 1 d D U P A 1
N11A N 0.2616(7) 0.7513(4) 0.6930(13) 0.056(4) Uani 0.497(11) 1 d D U P A 1
H11A H 0.275253 0.768203 0.715763 0.067 Uiso 0.497(11) 1 calc R . P A 1
N12A N 0.177(2) 0.7149(5) 0.778(3) 0.128(10) Uani 0.497(11) 1 d D U P A 1
H12A H 0.142705 0.715125 0.829031 0.153 Uiso 0.497(11) 1 calc R . P A 1
C70A C 0.3066(14) 0.7447(6) 0.611(2) 0.108(10) Uani 0.497(11) 1 d D U P A 1
H70A H 0.350537 0.738116 0.628886 0.130 Uiso 0.497(11) 1 calc R . P A 1
H70B H 0.312966 0.759081 0.567671 0.130 Uiso 0.497(11) 1 calc R . P A 1
C71A C 0.2880(17) 0.7276(5) 0.778(2) 0.119(9) Uani 0.497(11) 1 d . U P A 1
C72A C 0.3541(16) 0.7257(6) 0.805(2) 0.159(13) Uani 0.497(11) 1 d G U P A 1
H72A H 0.387949 0.735046 0.772851 0.191 Uiso 0.497(11) 1 calc R . P A 1
C73A C 0.3706(16) 0.7103(7) 0.878(3) 0.174(14) Uani 0.497(11) 1 d G U P A 1
H73A H 0.415802 0.708994 0.896060 0.209 Uiso 0.497(11) 1 calc R . P A 1
C74A C 0.3211(19) 0.6967(6) 0.925(2) 0.175(14) Uani 0.497(11) 1 d G U P A 1
H74A H 0.332384 0.686082 0.974874 0.210 Uiso 0.497(11) 1 calc R . P A 1
C75A C 0.2550(17) 0.6985(6) 0.898(2) 0.150(12) Uani 0.497(11) 1 d G U P A 1
H75A H 0.221111 0.689223 0.930480 0.181 Uiso 0.497(11) 1 calc R . P A 1
C76A C 0.2384(15) 0.7140(6) 0.825(2) 0.124(9) Uani 0.497(11) 1 d G U P A 1
C77A C 0.162(3) 0.6908(5) 0.726(3) 0.142(17) Uani 0.497(11) 1 d D U P A 1
H77A H 0.197842 0.689176 0.677239 0.170 Uiso 0.497(11) 1 calc R . P A 1
H77B H 0.120142 0.693858 0.693423 0.170 Uiso 0.497(11) 1 calc R . P A 1
Pd6B Pd 0.1395(3) 0.74327(9) 0.7344(5) 0.139(2) Uani 0.503(11) 1 d D U P A 2
Br13 Br 0.1360(4) 0.78441(10) 0.6623(7) 0.157(4) Uani 0.503(11) 1 d D U P A 2
Br14 Br 0.0202(4) 0.73731(12) 0.7243(7) 0.142(3) Uani 0.503(11) 1 d D U P A 2
N11B N 0.2375(8) 0.7438(4) 0.7378(15) 0.075(5) Uani 0.503(11) 1 d D U P A 2
H11B H 0.248256 0.760460 0.765492 0.090 Uiso 0.503(11) 1 calc R . P A 2
N12B N 0.1476(16) 0.7096(3) 0.7979(19) 0.090(6) Uani 0.503(11) 1 d D U P A 2
H12B H 0.109137 0.707830 0.842890 0.108 Uiso 0.503(11) 1 calc R . P A 2
C70B C 0.2791(15) 0.7429(4) 0.6504(16) 0.098(8) Uani 0.503(11) 1 d D U P A 2
H70C H 0.325644 0.739208 0.667670 0.117 Uiso 0.503(11) 1 calc R . P A 2
H70D H 0.279108 0.760003 0.623605 0.117 Uiso 0.503(11) 1 calc R . P A 2
C71B C 0.2553(14) 0.7248(5) 0.8121(18) 0.110(8) Uani 0.503(11) 1 d . U P A 2
C72B C 0.3166(12) 0.7265(5) 0.854(2) 0.122(9) Uani 0.503(11) 1 d G U P A 2
H72B H 0.349923 0.737664 0.830424 0.147 Uiso 0.503(11) 1 calc R . P A 2
C73B C 0.3293(12) 0.7119(5) 0.931(2) 0.127(10) Uani 0.503(11) 1 d G U P A 2
H73B H 0.371296 0.713136 0.960315 0.152 Uiso 0.503(11) 1 calc R . P A 2
C74B C 0.2807(14) 0.6956(4) 0.9664(18) 0.117(9) Uani 0.503(11) 1 d G U P A 2
H74B H 0.289339 0.685666 1.019108 0.141 Uiso 0.503(11) 1 calc R . P A 2
C75B C 0.2193(13) 0.6939(4) 0.924(2) 0.108(8) Uani 0.503(11) 1 d G U P A 2
H75B H 0.186007 0.682723 0.948012 0.130 Uiso 0.503(11) 1 calc R . P A 2
C76B C 0.2066(12) 0.7084(4) 0.847(2) 0.100(7) Uani 0.503(11) 1 d G U P A 2
C77B C 0.140(2) 0.6897(3) 0.724(2) 0.087(10) Uani 0.503(11) 1 d D U P A 2
H77C H 0.172295 0.692681 0.671903 0.104 Uiso 0.503(11) 1 calc R . P A 2
H77D H 0.094317 0.689731 0.700079 0.104 Uiso 0.503(11) 1 calc R . P A 2
C78 C 0.1553(6) 0.66446(14) 0.7720(7) 0.095(5) Uani 1 1 d D . . . .
C79 C 0.1022(5) 0.6543(2) 0.8234(7) 0.104(6) Uani 1 1 d G . . A .
H79 H 0.060893 0.663128 0.828220 0.125 Uiso 1 1 calc R . . . .
C80 C 0.1095(4) 0.6314(2) 0.8678(6) 0.092(5) Uani 1 1 d G . . A .
H80 H 0.073202 0.624467 0.902967 0.110 Uiso 1 1 calc R . . . .
C81 C 0.1699(5) 0.61853(14) 0.8608(5) 0.074(4) Uani 1 1 d G . . A .
C82 C 0.2230(4) 0.62864(17) 0.8094(6) 0.082(4) Uani 1 1 d G . . A .
H82 H 0.264308 0.619856 0.804639 0.098 Uiso 1 1 calc R . . . .
C83 C 0.2157(5) 0.65161(17) 0.7650(6) 0.089(4) Uani 1 1 d G . . A .
H83 H 0.252000 0.658518 0.729891 0.107 Uiso 1 1 calc R . . . .
C84 C 0.1767(6) 0.5941(3) 0.9094(8) 0.071(3) Uani 1 1 d . . . . .
H84A H 0.149759 0.594528 0.967624 0.086 Uiso 1 1 calc R . . A .
H84B H 0.224057 0.591582 0.925397 0.086 Uiso 1 1 calc R . . . .
N13 N 0.3301(5) 0.55501(19) 0.3973(7) 0.068(3) Uani 1 1 d . . . . .
C85 C 0.2837(5) 0.54476(19) 0.3713(6) 0.049(2) Uani 1 1 d . . . . .
C86 C 0.2245(5) 0.5322(2) 0.3405(7) 0.055(2) Uani 1 1 d . . . . .
H86A H 0.200451 0.543271 0.298712 0.083 Uiso 1 1 calc GR . . . .
H86B H 0.195459 0.528044 0.393819 0.083 Uiso 1 1 calc GR . . . .
H86C H 0.237242 0.516698 0.307887 0.083 Uiso 1 1 calc GR . . . .
N14 N 0.3667(17) 0.6394(5) 0.635(3) 0.146(16) Uani 0.5 1 d . . P . .
C87 C 0.4061(14) 0.6267(10) 0.617(2) 0.116(14) Uani 0.5 1 d . . P . .
C88 C 0.4103(10) 0.5976(6) 0.5976(19) 0.083(9) Uani 0.5 1 d . . P . .
H88A H 0.444557 0.594360 0.549567 0.125 Uiso 0.5 1 calc GR . P . .
H88B H 0.366891 0.591585 0.576879 0.125 Uiso 0.5 1 calc GR . P . .
H88C H 0.421953 0.588843 0.654284 0.125 Uiso 0.5 1 calc GR . P . .
O1 O 0.3120(6) 0.6301(2) 1.0259(8) 0.111(4) Uani 1 1 d . . . . .
C89 C 0.3668(11) 0.6267(3) 0.9914(13) 0.106(5) Uani 1 1 d . . . . .
C90 C 0.3918(12) 0.6395(5) 0.9090(14) 0.158(10) Uani 1 1 d . . . . .
H90A H 0.357906 0.651298 0.887843 0.238 Uiso 1 1 calc GR . . . .
H90B H 0.401470 0.627052 0.860458 0.238 Uiso 1 1 calc GR . . . .
H90C H 0.432718 0.648640 0.922993 0.238 Uiso 1 1 calc GR . . . .
C91 C 0.4150(13) 0.6079(4) 1.0284(17) 0.158(10) Uani 1 1 d . . . . .
H91A H 0.456386 0.616524 1.044657 0.237 Uiso 1 1 calc GR . . . .
H91B H 0.424886 0.595136 0.981466 0.237 Uiso 1 1 calc GR . . . .
H91C H 0.395189 0.599905 1.083504 0.237 Uiso 1 1 calc GR . . . .
O2 O 0.5523(13) 0.5960(5) 0.878(2) 0.198(14) Uani 0.705(19) 1 d . . P . .
C92 C 0.5391(13) 0.5787(5) 0.825(2) 0.123(11) Uani 0.705(19) 1 d . . P . .
C93 C 0.5669(11) 0.5804(4) 0.7429(17) 0.098(8) Uani 0.705(19) 1 d . . P . .
H93A H 0.615412 0.578606 0.747279 0.147 Uiso 0.705(19) 1 calc GR . P . .
H93B H 0.556436 0.596809 0.716165 0.147 Uiso 0.705(19) 1 calc GR . P . .
H93C H 0.549601 0.567029 0.703464 0.147 Uiso 0.705(19) 1 calc GR . P . .
C94 C 0.5011(9) 0.5574(4) 0.8568(14) 0.076(5) Uani 0.705(19) 1 d . . P . .
H94A H 0.453345 0.560628 0.848763 0.114 Uiso 0.705(19) 1 calc GR . P . .
H94B H 0.509344 0.554541 0.922297 0.114 Uiso 0.705(19) 1 calc GR . P . .
H94C H 0.514468 0.542468 0.821286 0.114 Uiso 0.705(19) 1 calc GR . P . .
O3 O -0.2245(14) 0.5912(4) 0.1609(19) 0.253(13) Uani 1 1 d . . . . .
O4A O 0.066(3) 0.7093(8) 0.9478(16) 0.28(3) Uani 0.497(11) 1 d . . P A 1
O4B O 0.012(2) 0.726(2) 0.976(3) 0.25(6) Uani 0.252(5) 1 d . . P A 2

loop_
_atom_site_aniso_label
_atom_site_aniso_U_11
_atom_site_aniso_U_22
_atom_site_aniso_U_33
_atom_site_aniso_U_23
_atom_site_aniso_U_13
_atom_site_aniso_U_12
Pd1 0.0398(3) 0.0581(4) 0.0340(3) -0.0021(3) -0.0030(2) 0.0048(3)
Br1 0.0616(6) 0.0599(6) 0.0384(5) -0.0011(4) -0.0041(4) 0.0085(5)
Br2 0.0428(5) 0.0679(6) 0.0415(5) -0.0041(4) -0.0051(4) 0.0009(4)
N1 0.038(4) 0.060(5) 0.039(4) -0.004(3) 0.001(3) 0.006(3)
N2 0.043(4) 0.064(5) 0.045(4) 0.000(4) 0.002(3) 0.005(4)
C1 0.047(5) 0.057(6) 0.043(5) -0.003(4) 0.007(4) 0.003(4)
C2 0.050(6) 0.071(7) 0.059(6) -0.014(5) 0.006(5) -0.004(5)
C3 0.071(8) 0.075(8) 0.086(9) -0.018(7) -0.003(7) -0.004(6)
C4 0.080(9) 0.055(7) 0.102(10) -0.003(7) -0.007(8) 0.005(6)
C5 0.067(7) 0.074(8) 0.077(8) -0.003(6) -0.004(6) 0.011(6)
C6 0.044(5) 0.066(7) 0.055(6) -0.005(5) 0.001(4) 0.003(5)
C7 0.052(6) 0.080(8) 0.052(6) 0.011(5) -0.004(5) 0.017(5)
C8 0.043(5) 0.077(7) 0.038(5) 0.006(5) 0.002(4) 0.000(5)
C9 0.055(6) 0.077(7) 0.041(5) 0.001(5) 0.004(4) -0.008(5)
C10 0.059(6) 0.091(9) 0.039(5) 0.003(5) -0.004(4) -0.019(6)
C11 0.044(5) 0.080(7) 0.032(4) 0.000(4) 0.001(4) 0.004(5)
C12 0.042(5) 0.085(8) 0.040(5) -0.005(5) 0.005(4) -0.001(5)
C13 0.054(6) 0.073(7) 0.038(5) -0.003(5) -0.004(4) -0.013(5)
C14 0.051(6) 0.097(8) 0.025(4) 0.006(5) -0.005(4) -0.002(5)
Pd2 0.0463(4) 0.0858(5) 0.0259(3) -0.0007(3) -0.0060(3) 0.0066(3)
Br3 0.0560(6) 0.0901(8) 0.0455(5) 0.0055(5) -0.0133(5) -0.0001(6)
Br4 0.0581(7) 0.0914(9) 0.0508(6) -0.0050(6) -0.0063(5) 0.0147(6)
N3 0.048(4) 0.088(6) 0.026(3) -0.005(4) -0.003(3) 0.007(4)
N4 0.046(4) 0.093(6) 0.018(3) -0.002(3) -0.005(3) 0.003(4)
C15 0.033(4) 0.071(6) 0.019(3) 0.001(3) -0.007(3) 0.010(4)
C16 0.061(7) 0.093(9) 0.044(5) 0.005(6) -0.008(5) 0.005(6)
C17 0.079(8) 0.086(9) 0.055(6) 0.005(6) -0.009(6) 0.006(7)
C18 0.067(7) 0.083(8) 0.040(5) 0.012(5) -0.006(5) -0.003(6)
C19 0.061(6) 0.103(9) 0.030(4) 0.004(5) 0.000(4) -0.006(6)
C20 0.049(5) 0.092(8) 0.024(4) -0.001(4) 0.003(4) 0.001(5)
C21 0.042(5) 0.100(9) 0.033(5) -0.001(5) -0.007(4) 0.001(5)
C22 0.044(5) 0.084(7) 0.027(4) -0.001(4) -0.009(4) 0.004(5)
C23 0.058(6) 0.073(7) 0.026(4) 0.003(4) -0.012(4) 0.003(5)
C24 0.041(5) 0.074(6) 0.028(4) -0.009(4) -0.009(3) 0.009(4)
C25 0.040(5) 0.074(6) 0.022(4) 0.002(4) -0.002(3) 0.000(4)
C26 0.045(5) 0.069(6) 0.028(4) -0.004(4) -0.010(4) 0.001(4)
C27 0.054(6) 0.081(7) 0.028(4) -0.014(4) -0.011(4) 0.006(5)
C28 0.046(5) 0.068(6) 0.021(4) -0.006(4) -0.011(3) -0.007(4)
Pd3 0.0399(3) 0.0578(4) 0.0198(3) -0.0034(2) -0.0043(2) 0.0019(3)
Br5 0.0431(5) 0.0583(6) 0.0290(4) -0.0043(4) -0.0045(3) 0.0012(4)
Br6 0.0483(5) 0.0702(6) 0.0205(4) -0.0024(4) -0.0019(3) 0.0053(4)
N5 0.039(4) 0.060(5) 0.026(3) -0.003(3) -0.005(3) 0.005(3)
N6 0.034(4) 0.061(5) 0.024(3) -0.003(3) -0.006(3) 0.003(3)
C29 0.038(4) 0.055(5) 0.035(4) 0.000(4) -0.007(3) 0.001(4)
C30 0.053(6) 0.072(7) 0.032(4) 0.004(4) -0.001(4) 0.000(5)
C31 0.052(6) 0.079(7) 0.040(5) 0.013(5) -0.001(4) 0.001(5)
C32 0.063(7) 0.070(7) 0.056(6) 0.009(5) -0.019(5) -0.002(5)
C33 0.043(5) 0.051(5) 0.051(5) -0.002(4) -0.005(4) 0.005(4)
C34 0.043(5) 0.066(6) 0.027(4) 0.006(4) -0.003(3) -0.001(4)
C35 0.048(5) 0.060(6) 0.036(4) -0.013(4) -0.004(4) 0.006(4)
C36 0.040(5) 0.066(6) 0.032(4) -0.006(4) -0.003(3) 0.002(4)
C37 0.044(5) 0.057(6) 0.038(4) 0.002(4) -0.005(4) 0.000(4)
C38 0.053(5) 0.060(6) 0.034(4) 0.006(4) -0.004(4) 0.015(4)
C39 0.040(5) 0.059(6) 0.039(4) 0.000(4) -0.002(4) 0.013(4)
C40 0.054(6) 0.057(6) 0.037(4) 0.007(4) -0.005(4) -0.002(4)
C41 0.052(5) 0.058(6) 0.030(4) 0.008(4) -0.003(4) 0.007(4)
C42 0.047(5) 0.067(6) 0.040(5) -0.004(4) -0.005(4) 0.014(5)
Pd4 0.0565(4) 0.0811(5) 0.0312(3) -0.0123(3) -0.0112(3) 0.0068(4)
Br7 0.0661(7) 0.1285(12) 0.0356(5) -0.0159(6) -0.0075(5) 0.0071(7)
Br8 0.0561(6) 0.0758(7) 0.0395(5) -0.0138(5) -0.0117(4) 0.0035(5)
N7 0.059(5) 0.090(7) 0.035(4) -0.016(4) -0.023(4) 0.016(5)
N8 0.064(5) 0.057(5) 0.032(4) -0.009(3) -0.009(3) 0.005(4)
C43 0.063(6) 0.075(7) 0.032(4) -0.010(4) -0.012(4) 0.005(5)
C44 0.066(7) 0.085(8) 0.040(5) 0.002(5) -0.016(5) 0.007(6)
C45 0.061(7) 0.083(8) 0.054(6) -0.002(5) -0.026(5) 0.012(6)
C46 0.067(7) 0.062(6) 0.049(5) 0.000(5) -0.005(5) 0.007(5)
C47 0.061(6) 0.063(6) 0.032(4) -0.003(4) -0.013(4) 0.003(5)
C48 0.053(5) 0.053(5) 0.038(4) -0.005(4) -0.010(4) 0.003(4)
C49 0.065(6) 0.067(7) 0.042(5) -0.013(5) -0.018(5) 0.007(5)
C50 0.061(6) 0.046(5) 0.051(5) -0.002(4) -0.014(5) 0.002(4)
C51 0.055(6) 0.061(6) 0.044(5) 0.006(4) -0.011(4) -0.006(5)
C52 0.070(7) 0.056(6) 0.041(5) 0.004(4) -0.010(5) -0.003(5)
C53 0.069(7) 0.046(5) 0.053(6) 0.005(4) -0.004(5) 0.006(5)
C54 0.054(6) 0.047(5) 0.073(7) 0.001(5) -0.006(5) -0.006(4)
C55 0.066(7) 0.051(6) 0.061(6) -0.007(5) -0.023(5) 0.006(5)
C56 0.084(8) 0.049(6) 0.060(6) 0.014(5) 0.005(6) 0.001(5)
Pd5 0.0816(7) 0.0525(5) 0.1360(10) 0.0290(6) -0.0177(6) -0.0021(5)
Br9 0.0811(11) 0.0847(11) 0.214(2) 0.0561(13) -0.0090(13) 0.0011(8)
Br10 0.1202(15) 0.0565(9) 0.253(3) 0.0248(13) -0.0414(17) -0.0145(9)
N9 0.072(6) 0.063(6) 0.070(6) 0.020(5) 0.001(5) 0.004(5)
N10 0.087(8) 0.058(6) 0.130(11) 0.035(7) -0.005(7) 0.004(6)
C57 0.086(8) 0.058(6) 0.062(6) 0.018(4) 0.003(5) 0.001(5)
C58 0.110(8) 0.094(8) 0.035(5) 0.000(5) 0.004(5) -0.006(6)
C59 0.109(8) 0.100(8) 0.031(5) 0.019(5) 0.002(5) 0.005(7)
C60 0.087(8) 0.097(9) 0.076(8) 0.016(6) -0.013(6) -0.004(6)
C61 0.085(7) 0.080(8) 0.086(9) 0.008(6) -0.005(6) 0.002(6)
C62 0.086(6) 0.034(4) 0.049(5) 0.015(4) -0.015(5) -0.002(4)
C63 0.089(10) 0.060(7) 0.106(11) -0.006(7) -0.018(8) 0.006(7)
C64 0.111(12) 0.052(7) 0.143(15) -0.005(8) -0.031(11) 0.011(7)
C65 0.109(12) 0.050(7) 0.165(17) -0.006(9) -0.050(12) -0.004(7)
C66 0.17(2) 0.066(10) 0.20(2) -0.008(12) -0.090(18) -0.001(11)
C67 0.17(2) 0.046(8) 0.24(3) -0.022(12) -0.08(2) 0.004(10)
C68 0.19(2) 0.077(11) 0.18(2) -0.020(12) -0.104(18) 0.033(12)
C69 0.153(16) 0.060(8) 0.133(14) -0.016(9) -0.059(13) 0.026(9)
Pd6A 0.383(11) 0.122(5) 0.075(2) -0.030(2) -0.076(4) 0.123(5)
Br11 0.64(2) 0.101(5) 0.104(4) -0.052(3) -0.158(8) 0.160(8)
Br12 0.407(17) 0.402(19) 0.143(7) 0.038(11) 0.033(10) 0.271(14)
N11A 0.058(5) 0.055(5) 0.055(4) -0.003(2) -0.001(2) -0.001(2)
N12A 0.16(2) 0.12(2) 0.11(2) 0.020(14) -0.044(17) -0.018(16)
C70A 0.13(2) 0.087(19) 0.104(15) -0.023(14) 0.038(15) 0.001(17)
C71A 0.167(18) 0.088(16) 0.107(16) 0.014(12) -0.073(14) -0.014(14)
C72A 0.18(2) 0.12(2) 0.18(3) 0.05(2) -0.10(2) -0.02(2)
C73A 0.20(3) 0.12(2) 0.20(3) 0.06(2) -0.13(2) -0.04(2)
C74A 0.22(3) 0.11(2) 0.21(3) 0.07(2) -0.12(2) -0.03(2)
C75A 0.21(3) 0.09(2) 0.16(2) 0.049(17) -0.10(2) -0.03(2)
C76A 0.18(2) 0.059(16) 0.131(19) 0.028(12) -0.069(15) -0.011(15)
C77A 0.18(4) 0.13(3) 0.12(3) 0.001(19) -0.10(2) 0.02(2)
Pd6B 0.184(4) 0.0486(16) 0.189(6) -0.026(2) -0.112(4) 0.026(2)
Br13 0.197(6) 0.0417(19) 0.239(9) -0.019(3) -0.144(6) 0.019(2)
Br14 0.177(5) 0.097(3) 0.155(5) -0.015(3) -0.072(4) 0.039(3)
N11B 0.091(8) 0.050(7) 0.084(8) -0.027(6) -0.036(7) 0.029(6)
N12B 0.123(14) 0.047(10) 0.100(15) -0.020(9) -0.035(12) 0.019(9)
C70B 0.101(19) 0.047(13) 0.144(17) 0.008(15) 0.009(15) 0.030(14)
C71B 0.134(15) 0.073(15) 0.126(16) 0.007(12) -0.052(12) 0.003(12)
C72B 0.124(17) 0.096(18) 0.15(2) 0.010(16) -0.051(16) 0.030(14)
C73B 0.15(2) 0.080(17) 0.16(2) 0.007(16) -0.078(18) 0.004(15)
C74B 0.14(2) 0.056(14) 0.15(2) -0.006(14) -0.067(16) 0.014(14)
C75B 0.14(2) 0.055(14) 0.128(18) -0.008(11) -0.058(15) 0.004(14)
C76B 0.138(15) 0.042(11) 0.123(15) -0.017(9) -0.054(12) 0.009(11)
C77B 0.11(2) 0.053(13) 0.104(19) -0.024(13) -0.048(16) 0.023(12)
C78 0.117(13) 0.093(11) 0.078(9) -0.017(8) -0.040(9) 0.019(10)
C79 0.115(13) 0.118(14) 0.081(10) -0.022(9) -0.024(9) 0.044(11)
C80 0.089(10) 0.118(12) 0.069(8) -0.025(8) -0.025(7) 0.028(9)
C81 0.082(9) 0.092(9) 0.050(6) -0.031(6) -0.025(6) 0.009(7)
C82 0.113(11) 0.058(7) 0.076(8) -0.023(6) -0.037(8) 0.004(7)
C83 0.104(11) 0.091(10) 0.074(8) -0.029(8) -0.027(8) -0.009(8)
C84 0.054(6) 0.113(10) 0.049(6) -0.026(6) -0.024(5) 0.008(6)
N13 0.051(5) 0.071(6) 0.081(7) -0.024(5) 0.008(5) 0.008(4)
C85 0.047(5) 0.056(6) 0.043(5) 0.000(4) -0.002(4) 0.010(4)
C86 0.047(5) 0.074(7) 0.044(5) -0.003(5) 0.000(4) 0.007(5)
N14 0.11(2) 0.081(18) 0.25(4) -0.04(2) -0.11(3) 0.003(17)
C87 0.039(14) 0.21(5) 0.10(2) -0.02(3) -0.023(14) 0.03(2)
C88 0.031(10) 0.14(3) 0.083(17) 0.055(17) -0.012(10) 0.014(13)
O1 0.109(9) 0.130(10) 0.093(8) -0.005(7) 0.021(7) 0.004(7)
C89 0.122(14) 0.090(11) 0.105(12) -0.002(9) 0.027(11) -0.007(10)
C90 0.15(2) 0.23(3) 0.096(14) 0.051(16) 0.014(13) 0.011(19)
C91 0.21(3) 0.123(17) 0.144(19) 0.019(14) 0.007(17) 0.083(17)
O2 0.18(2) 0.15(2) 0.26(3) -0.10(2) 0.08(2) -0.025(17)
C92 0.17(3) 0.090(18) 0.104(19) -0.016(15) 0.020(19) 0.044(18)
C93 0.099(16) 0.085(14) 0.115(18) 0.017(12) -0.073(15) -0.021(11)
C94 0.067(11) 0.073(12) 0.089(13) -0.016(10) -0.011(9) 0.012(9)
O3 0.33(3) 0.169(18) 0.27(3) -0.049(18) -0.12(2) 0.11(2)
O4A 0.51(8) 0.26(4) 0.049(13) 0.008(19) -0.03(3) 0.28(5)
O4B 0.08(3) 0.63(17) 0.05(2) -0.09(5) -0.03(2) 0.13(6)

loop_
_atom_type_symbol
_atom_type_description
_atom_type_scat_dispersion_real
_atom_type_scat_dispersion_imag
_atom_type_scat_source
C C 0.0181 0.0091 'International Tables Vol C Tables 4.2.6.8 and 6.1.1.4'
H H 0.0000 0.0000 'International Tables Vol C Tables 4.2.6.8 and 6.1.1.4'
Br Br -0.6763 1.2805 'International Tables Vol C Tables 4.2.6.8 and 6.1.1.4'
N N 0.0311 0.0180 'International Tables Vol C Tables 4.2.6.8 and 6.1.1.4'
O O 0.0492 0.0322 'International Tables Vol C Tables 4.2.6.8 and 6.1.1.4'
Pd Pd 0.1215 3.9337 'International Tables Vol C Tables 4.2.6.8 and 6.1.1.4'

loop_
_geom_angle_atom_site_label_1
_geom_angle_atom_site_label_2
_geom_angle_atom_site_label_3
_geom_angle
Br1 Pd1 Br2 92.94(4)
N1 Pd1 Br1 90.0(2)
N1 Pd1 Br2 176.0(2)
N2 Pd1 Br1 174.0(2)
N2 Pd1 Br2 93.0(2)
N2 Pd1 N1 84.0(3)
Pd1 N1 H1 108.1
C1 N1 Pd1 107.2(6)
C1 N1 H1 108.1
C1 N1 C42 113.3(8)
C42 N1 Pd1 111.8(6)
C42 N1 H1 108.1
Pd1 N2 H2 105.7
C6 N2 Pd1 108.7(6)
C6 N2 H2 105.7
C6 N2 C7 114.6(9)
C7 N2 Pd1 115.5(7)
C7 N2 H2 105.7
C2 C1 N1 120.5(9)
C6 C1 N1 118.8(9)
C6 C1 C2 120.6(10)
C1 C2 H2A 120.8
C3 C2 C1 118.4(11)
C3 C2 H2A 120.8
C2 C3 H3 119.2
C2 C3 C4 121.6(12)
C4 C3 H3 119.2
C3 C4 H4 120.5
C5 C4 C3 119.0(12)
C5 C4 H4 120.5
C4 C5 H5 119.8
C4 C5 C6 120.4(12)
C6 C5 H5 119.8
C1 C6 N2 118.4(10)
C1 C6 C5 119.8(10)
C5 C6 N2 121.8(10)
N2 C7 H7A 109.4
N2 C7 H7B 109.4
H7A C7 H7B 108.0
C8 C7 N2 111.1(8)
C8 C7 H7A 109.4
C8 C7 H7B 109.4
C9 C8 C7 121.0(11)
C13 C8 C7 120.4(10)
C13 C8 C9 118.5(10)
C8 C9 H9A 119.8
C8 C9 C10 120.4(11)
C10 C9 H9A 119.8
C9 C10 H10A 119.7
C11 C10 C9 120.7(10)
C11 C10 H10A 119.7
C10 C11 C12 118.5(10)
C10 C11 C14 122.4(10)
C12 C11 C14 119.0(10)
C11 C12 H12 119.9
C13 C12 C11 120.3(11)
C13 C12 H12 119.9
C8 C13 H13 119.2
C12 C13 C8 121.5(10)
C12 C13 H13 119.2
C11 C14 H14A 108.7
C11 C14 H14B 108.7
C11 C14 N3 114.1(8)
H14A C14 H14B 107.6
N3 C14 H14A 108.7
N3 C14 H14B 108.7
Br4 Pd2 Br3 92.84(5)
N3 Pd2 Br3 91.0(3)
N3 Pd2 Br4 175.7(3)
N4 Pd2 Br3 172.8(2)
N4 Pd2 Br4 92.5(2)
N4 Pd2 N3 83.8(4)
C14 N3 Pd2 107.8(6)
C14 N3 H3A 109.4
Pd2 N3 H3A 109.4
C15 N3 C14 113.3(8)
C15 N3 Pd2 107.2(5)
C15 N3 H3A 109.4
Pd2 N4 H4A 104.8
C20 N4 Pd2 109.3(6)
C20 N4 H4A 104.8
C20 N4 C21 114.7(9)
C21 N4 Pd2 117.2(7)
C21 N4 H4A 104.8
C16 C15 N3 119.0(8)
C20 C15 N3 117.4(8)
C20 C15 C16 123.6(10)
C15 C16 H16 121.3
C17 C16 C15 117.3(11)
C17 C16 H16 121.3
C16 C17 H17 120.6
C16 C17 C18 118.8(12)
C18 C17 H17 120.6
C17 C18 H18 119.2
C19 C18 C17 121.6(12)
C19 C18 H18 119.2
C18 C19 H19 119.5
C18 C19 C20 121.0(11)
C20 C19 H19 119.5
C15 C20 N4 119.6(10)
C15 C20 C19 117.6(11)
C19 C20 N4 122.7(9)
N4 C21 H21A 109.3
N4 C21 H21B 109.3
H21A C21 H21B 108.0
C22 C21 N4 111.5(8)
C22 C21 H21A 109.3
C22 C21 H21B 109.3
C23 C22 C21 122.3(9)
C23 C22 C27 118.8(8)
C27 C22 C21 118.9(9)
C22 C23 H23 119.4
C22 C23 C24 121.1(9)
C24 C23 H23 119.4
C23 C24 H24 119.7
C25 C24 C23 120.6(9)
C25 C24 H24 119.7
C24 C25 C26 119.7(8)
C24 C25 C28 122.0(9)
C26 C25 C28 118.2(8)
C25 C26 H26 120.3
C27 C26 C25 119.4(9)
C27 C26 H26 120.3
C22 C27 C26 120.3(9)
C22 C27 H27 119.8
C26 C27 H27 119.8
C25 C28 H28A 109.6
C25 C28 H28B 109.6
C25 C28 N5 110.4(7)
H28A C28 H28B 108.1
N5 C28 H28A 109.6
N5 C28 H28B 109.6
Br6 Pd3 Br5 93.08(4)
N5 Pd3 Br5 91.6(2)
N5 Pd3 Br6 171.4(2)
N5 Pd3 N6 84.5(3)
N6 Pd3 Br5 175.30(18)
N6 Pd3 Br6 91.15(18)
C28 N5 Pd3 111.6(5)
C28 N5 H5A 107.6
Pd3 N5 H5A 107.6
C29 N5 C28 114.7(7)
C29 N5 Pd3 107.5(5)
C29 N5 H5A 107.6
Pd3 N6 H6 105.8
C34 N6 Pd3 107.7(5)
C34 N6 H6 105.8
C34 N6 C35 114.2(7)
C35 N6 Pd3 116.5(6)
C35 N6 H6 105.8
C30 C29 N5 122.3(8)
C30 C29 C34 119.8(9)
C34 C29 N5 117.9(8)
C29 C30 H30 120.8
C31 C30 C29 118.4(9)
C31 C30 H30 120.8
C30 C31 H31 119.4
C32 C31 C30 121.1(10)
C32 C31 H31 119.4
C31 C32 H32 119.9
C31 C32 C33 120.3(11)
C33 C32 H32 119.9
C32 C33 H33 120.4
C34 C33 C32 119.1(10)
C34 C33 H33 120.4
C29 C34 N6 117.5(8)
C33 C34 N6 121.3(8)
C33 C34 C29 121.0(8)
N6 C35 H35A 109.3
N6 C35 H35B 109.3
N6 C35 C36 111.6(7)
H35A C35 H35B 108.0
C36 C35 H35A 109.3
C36 C35 H35B 109.3
C37 C36 C35 120.3(9)
C41 C36 C35 121.0(8)
C41 C36 C37 118.6(8)
C36 C37 H37 120.1
C36 C37 C38 119.8(9)
C38 C37 H37 120.1
C37 C38 H38 119.5
C39 C38 C37 121.0(8)
C39 C38 H38 119.5
C38 C39 C40 118.1(9)
C38 C39 C42 120.5(8)
C40 C39 C42 121.2(9)
C39 C40 H40 119.8
C41 C40 C39 120.3(9)
C41 C40 H40 119.8
C36 C41 C40 122.2(8)
C36 C41 H41 118.9
C40 C41 H41 118.9
N1 C42 H42A 108.8
N1 C42 H42B 108.8
C39 C42 N1 113.8(8)
C39 C42 H42A 108.8
C39 C42 H42B 108.8
H42A C42 H42B 107.7
Br8 Pd4 Br7 93.25(5)
N7 Pd4 Br7 91.5(3)
N7 Pd4 Br8 174.9(3)
N8 Pd4 Br7 175.6(2)
N8 Pd4 Br8 90.5(2)
N8 Pd4 N7 84.8(3)
Pd4 N7 H7 107.6
C43 N7 Pd4 107.1(5)
C43 N7 H7 107.6
C43 N7 C84 112.6(9)
C84 N7 Pd4 114.0(7)
C84 N7 H7 107.6
Pd4 N8 H8 108.0
C48 N8 Pd4 107.4(5)
C48 N8 H8 108.0
C48 N8 C49 113.6(8)
C49 N8 Pd4 111.7(6)
C49 N8 H8 108.0
C44 C43 N7 120.5(5)
C44 C43 C48 120.0
C48 C43 N7 119.2(5)
C43 C44 H44 120.0
C43 C44 C45 120.0
C45 C44 H44 120.0
C44 C45 H45 120.0
C46 C45 C44 120.0
C46 C45 H45 120.0
C45 C46 H46 120.0
C47 C46 C45 120.0
C47 C46 H46 120.0
C46 C47 H47 120.0
C48 C47 C46 120.0
C48 C47 H47 120.0
C43 C48 N8 118.0(5)
C47 C48 N8 122.0(5)
C47 C48 C43 120.0
N8 C49 H49A 108.7
N8 C49 H49B 108.7
N8 C49 C50 114.3(8)
H49A C49 H49B 107.6
C50 C49 H49A 108.7
C50 C49 H49B 108.7
C51 C50 C49 119.4(6)
C51 C50 C55 120.0
C55 C50 C49 120.6(6)
C50 C51 H51 120.0
C50 C51 C52 120.0
C52 C51 H51 120.0
C51 C52 H52 120.0
C53 C52 C51 120.0
C53 C52 H52 120.0
C52 C53 C54 120.0
C52 C53 C56 120.6(7)
C54 C53 C56 119.4(7)
C53 C54 H54 120.0
C55 C54 C53 120.0
C55 C54 H54 120.0
C50 C55 H55 120.0
C54 C55 C50 120.0
C54 C55 H55 120.0
C53 C56 H56A 108.9
C53 C56 H56B 108.9
H56A C56 H56B 107.7
N9 C56 C53 113.3(9)
N9 C56 H56A 108.9
N9 C56 H56B 108.9
Br9 Pd5 Br10 91.08(9)
N9 Pd5 Br9 90.8(3)
N9 Pd5 Br10 170.1(3)
N9 Pd5 N10 83.6(5)
N10 Pd5 Br9 174.0(3)
N10 Pd5 Br10 94.8(3)
C56 N9 Pd5 118.4(8)
C56 N9 H9 106.1
Pd5 N9 H9 106.1
C57 N9 C56 111.8(9)
C57 N9 Pd5 107.4(6)
C57 N9 H9 106.1
Pd5 N10 H10 107.3
C62 N10 Pd5 106.8(8)
C62 N10 H10 107.3
C62 N10 C63 112.3(10)
C63 N10 Pd5 115.4(9)
C63 N10 H10 107.3
C58 C57 N9 122.0(7)
C58 C57 C62 120.0
C62 C57 N9 118.0(7)
C57 C58 H58 120.0
C59 C58 C57 120.0
C59 C58 H58 120.0
C58 C59 H59 120.0
C58 C59 C60 120.0
C60 C59 H59 120.0
C59 C60 H60 120.0
C61 C60 C59 120.0
C61 C60 H60 120.0
C60 C61 H61 120.0
C60 C61 C62 120.0
C62 C61 H61 120.0
C57 C62 N10 119.2(7)
C61 C62 N10 120.8(7)
C61 C62 C57 120.0
N10 C63 H63A 108.6
N10 C63 H63B 108.6
N10 C63 C64 114.6(12)
H63A C63 H63B 107.6
C64 C63 H63A 108.6
C64 C63 H63B 108.6
C65 C64 C63 121.7(8)
C65 C64 C69 120.0
C69 C64 C63 118.2(8)
C64 C65 H65 120.0
C66 C65 C64 120.0
C66 C65 H65 120.0
C65 C66 H66 120.0
C65 C66 C67 120.0
C67 C66 H66 120.0
C66 C67 C70A 117.3(18)
C66 C67 C70B 120.3(13)
C68 C67 C66 120.0
C68 C67 C70A 119.8(18)
C68 C67 C70B 118.2(13)
C67 C68 H68 120.0
C69 C68 C67 120.0
C69 C68 H68 120.0
C64 C69 H69 120.0
C68 C69 C64 120.0
C68 C69 H69 120.0
Br12 Pd6A Br11 92.6(6)
N11A Pd6A Br11 79.5(7)
N11A Pd6A Br12 172.1(8)
N11A Pd6A N12A 90.8(14)
N12A Pd6A Br11 170.4(14)
N12A Pd6A Br12 97.0(13)
Pd6A N11A H11A 107.7
C70A N11A Pd6A 132.0(15)
C70A N11A H11A 107.7
C70A N11A C71A 101(2)
C71A N11A Pd6A 97.4(13)
C71A N11A H11A 107.7
Pd6A N12A H12A 103.6
C76A N12A Pd6A 112(2)
C76A N12A H12A 103.6
C76A N12A C77A 113(3)
C77A N12A Pd6A 118.7(18)
C77A N12A H12A 103.6
C67 C70A H70A 112.5
C67 C70A H70B 112.5
N11A C70A C67 96.3(14)
N11A C70A H70A 112.5
N11A C70A H70B 112.5
H70A C70A H70B 110.0
C72A C71A N11A 121.5(16)
C72A C71A C76A 120.0
C76A C71A N11A 117.9(17)
C71A C72A H72A 120.0
C73A C72A C71A 120.0
C73A C72A H72A 120.0
C72A C73A H73A 120.0
C72A C73A C74A 120.0
C74A C73A H73A 120.0
C73A C74A H74A 120.0
C75A C74A C73A 120.0
C75A C74A H74A 120.0
C74A C75A H75A 120.0
C76A C75A C74A 120.00(5)
C76A C75A H75A 120.0
C71A C76A N12A 111(2)
C75A C76A N12A 128(2)
C75A C76A C71A 120.0
N12A C77A H77A 106.3
N12A C77A H77B 106.3
N12A C77A C78 124(2)
H77A C77A H77B 106.4
C78 C77A H77A 106.3
C78 C77A H77B 106.3
Br14 Pd6B Br13 93.0(3)
N11B Pd6B Br13 92.2(7)
N11B Pd6B Br14 172.9(6)
N11B Pd6B N12B 84.8(11)
N12B Pd6B Br13 176.6(9)
N12B Pd6B Br14 90.1(9)
Pd6B N11B H11B 104.3
C70B N11B Pd6B 120.8(16)
C70B N11B H11B 104.3
C70B N11B C71B 116.2(19)
C71B N11B Pd6B 105.1(16)
C71B N11B H11B 104.3
Pd6B N12B H12B 108.0
C76B N12B Pd6B 110.4(17)
C76B N12B H12B 108.0
C76B N12B C77B 115(2)
C77B N12B Pd6B 106.6(13)
C77B N12B H12B 108.0
C67 C70B H70C 107.3
C67 C70B H70D 107.3
N11B C70B C67 120(2)
N11B C70B H70C 107.3
N11B C70B H70D 107.3
H70C C70B H70D 106.9
C72B C71B N11B 119.5(17)
C72B C71B C76B 120.0
C76B C71B N11B 119.8(17)
C71B C72B H72B 120.0
C73B C72B C71B 120.0
C73B C72B H72B 120.0
C72B C73B H73B 120.0
C72B C73B C74B 120.0
C74B C73B H73B 120.0
C73B C74B H74B 120.0
C75B C74B C73B 120.0
C75B C74B H74B 120.0
C74B C75B H75B 120.0
C76B C75B C74B 120.0
C76B C75B H75B 120.0
C71B C76B N12B 112.4(19)
C75B C76B N12B 128(2)
C75B C76B C71B 120.0
N12B C77B H77C 110.7
N12B C77B H77D 110.7
N12B C77B C78 105.2(16)
H77C C77B H77D 108.8
C78 C77B H77C 110.7
C78 C77B H77D 110.7
C79 C78 C77A 130(3)
C79 C78 C77B 115.0(19)
C79 C78 C83 120.0
C83 C78 C77A 110(3)
C83 C78 C77B 125.0(19)
C78 C79 H79 120.0
C80 C79 C78 120.0
C80 C79 H79 120.0
C79 C80 H80 120.0
C79 C80 C81 120.0
C81 C80 H80 120.0
C80 C81 C82 120.0
C80 C81 C84 119.1(8)
C82 C81 C84 120.9(8)
C81 C82 H82 120.0
C81 C82 C83 120.0
C83 C82 H82 120.0
C78 C83 H83 120.0
C82 C83 C78 120.0
C82 C83 H83 120.0
N7 C84 H84A 109.1
N7 C84 H84B 109.1
C81 C84 N7 112.3(8)
C81 C84 H84A 109.1
C81 C84 H84B 109.1
H84A C84 H84B 107.9
N13 C85 C86 178.6(12)
C85 C86 H86A 109.5
C85 C86 H86B 109.5
C85 C86 H86C 109.5
H86A C86 H86B 109.5
H86A C86 H86C 109.5
H86B C86 H86C 109.5
N14 C87 C88 135(4)
C87 C88 H88A 109.5
C87 C88 H88B 109.5
C87 C88 H88C 109.5
H88A C88 H88B 109.5
H88A C88 H88C 109.5
H88B C88 H88C 109.5
O1 C89 C90 124(2)
O1 C89 C91 122.5(18)
C90 C89 C91 113.4(19)
C89 C90 H90A 109.5
C89 C90 H90B 109.5
C89 C90 H90C 109.5
H90A C90 H90B 109.5
H90A C90 H90C 109.5
H90B C90 H90C 109.5
C89 C91 H91A 109.5
C89 C91 H91B 109.5
C89 C91 H91C 109.5
H91A C91 H91B 109.5
H91A C91 H91C 109.5
H91B C91 H91C 109.5
O2 C92 C93 115(3)
O2 C92 C94 120(3)
C93 C92 C94 124(2)
C92 C93 H93A 109.5
C92 C93 H93B 109.5
C92 C93 H93C 109.5
H93A C93 H93B 109.5
H93A C93 H93C 109.5
H93B C93 H93C 109.5
C92 C94 H94A 109.5
C92 C94 H94B 109.5
C92 C94 H94C 109.5
H94A C94 H94B 109.5
H94A C94 H94C 109.5
H94B C94 H94C 109.5

loop_
_geom_bond_atom_site_label_1
_geom_bond_atom_site_label_2
_geom_bond_distance
Pd1 Br1 2.4219(13)
Pd1 Br2 2.4316(12)
Pd1 N1 2.072(8)
Pd1 N2 2.055(9)
N1 H1 1.0000
N1 C1 1.458(13)
N1 C42 1.518(12)
N2 H2 1.0000
N2 C6 1.450(13)
N2 C7 1.515(13)
C1 C2 1.404(14)
C1 C6 1.368(14)
C2 H2A 0.9500
C2 C3 1.371(18)
C3 H3 0.9500
C3 C4 1.389(19)
C4 H4 0.9500
C4 C5 1.378(18)
C5 H5 0.9500
C5 C6 1.390(17)
C7 H7A 0.9900
C7 H7B 0.9900
C7 C8 1.514(14)
C8 C9 1.392(15)
C8 C13 1.380(16)
C9 H9A 0.9500
C9 C10 1.398(16)
C10 H10A 0.9500
C10 C11 1.360(16)
C11 C12 1.426(15)
C11 C14 1.500(15)
C12 H12 0.9500
C12 C13 1.355(15)
C13 H13 0.9500
C14 H14A 0.9900
C14 H14B 0.9900
C14 N3 1.512(11)
Pd2 Br3 2.4195(15)
Pd2 Br4 2.4056(14)
Pd2 N3 2.067(9)
Pd2 N4 2.061(9)
N3 H3A 1.0000
N3 C15 1.502(13)
N4 H4A 1.0000
N4 C20 1.431(14)
N4 C21 1.506(12)
C15 C16 1.393(15)
C15 C20 1.354(13)
C16 H16 0.9500
C16 C17 1.360(18)
C17 H17 0.9500
C17 C18 1.428(18)
C18 H18 0.9500
C18 C19 1.305(17)
C19 H19 0.9500
C19 C20 1.388(17)
C21 H21A 0.9900
C21 H21B 0.9900
C21 C22 1.487(12)
C22 C23 1.391(15)
C22 C27 1.401(15)
C23 H23 0.9500
C23 C24 1.398(12)
C24 H24 0.9500
C24 C25 1.369(14)
C25 C26 1.416(14)
C25 C28 1.508(11)
C26 H26 0.9500
C26 C27 1.412(12)
C27 H27 0.9500
C28 H28A 0.9900
C28 H28B 0.9900
C28 N5 1.524(11)
Pd3 Br5 2.4341(12)
Pd3 Br6 2.4227(9)
Pd3 N5 2.052(7)
Pd3 N6 2.060(8)
N5 H5A 1.0000
N5 C29 1.454(12)
N6 H6 1.0000
N6 C34 1.469(11)
N6 C35 1.510(11)
C29 C30 1.397(13)
C29 C34 1.400(13)
C30 H30 0.9500
C30 C31 1.391(16)
C31 H31 0.9500
C31 C32 1.385(16)
C32 H32 0.9500
C32 C33 1.390(15)
C33 H33 0.9500
C33 C34 1.374(14)
C35 H35A 0.9900
C35 H35B 0.9900
C35 C36 1.512(13)
C36 C37 1.398(12)
C36 C41 1.366(14)
C37 H37 0.9500
C37 C38 1.398(13)
C38 H38 0.9500
C38 C39 1.385(14)
C39 C40 1.404(12)
C39 C42 1.470(14)
C40 H40 0.9500
C40 C41 1.367(14)
C41 H41 0.9500
C42 H42A 0.9900
C42 H42B 0.9900
Pd4 Br7 2.4243(14)
Pd4 Br8 2.4202(12)
Pd4 N7 2.074(8)
Pd4 N8 2.074(8)
N7 H7 1.0000
N7 C43 1.470(10)
N7 C84 1.528(14)
N8 H8 1.0000
N8 C48 1.465(9)
N8 C49 1.500(14)
C43 C44 1.3900
C43 C48 1.3900
C44 H44 0.9500
C44 C45 1.3900
C45 H45 0.9500
C45 C46 1.3900
C46 H46 0.9500
C46 C47 1.3900
C47 H47 0.9500
C47 C48 1.3900
C49 H49A 0.9900
C49 H49B 0.9900
C49 C50 1.518(11)
C50 C51 1.3900
C50 C55 1.3900
C51 H51 0.9500
C51 C52 1.3900
C52 H52 0.9500
C52 C53 1.3900
C53 C54 1.3900
C53 C56 1.513(12)
C54 H54 0.9500
C54 C55 1.3900
C55 H55 0.9500
C56 H56A 0.9900
C56 H56B 0.9900
C56 N9 1.494(14)
Pd5 Br9 2.411(2)
Pd5 Br10 2.416(2)
Pd5 N9 2.037(11)
Pd5 N10 2.078(12)
N9 H9 1.0000
N9 C57 1.422(12)
N10 H10 1.0000
N10 C62 1.400(15)
N10 C63 1.50(2)
C57 C58 1.3900
C57 C62 1.3900
C58 H58 0.9500
C58 C59 1.3900
C59 H59 0.9500
C59 C60 1.3900
C60 H60 0.9500
C60 C61 1.3900
C61 H61 0.9500
C61 C62 1.3900
C63 H63A 0.9900
C63 H63B 0.9900
C63 C64 1.531(15)
C64 C65 1.3900
C64 C69 1.3900
C65 H65 0.9500
C65 C66 1.3900
C66 H66 0.9500
C66 C67 1.3900
C67 C68 1.3900
C67 C70A 1.556(14)
C67 C70B 1.580(18)
C68 H68 0.9500
C68 C69 1.3900
C69 H69 0.9500
Pd6A Br11 2.426(8)
Pd6A Br12 2.387(12)
Pd6A N11A 1.967(13)
Pd6A N12A 2.001(17)
N11A H11A 1.0000
N11A C70A 1.518(15)
N11A C71A 1.85(3)
N12A H12A 1.0000
N12A C76A 1.42(4)
N12A C77A 1.524(19)
C70A H70A 0.9900
C70A H70B 0.9900
C71A C72A 1.3900
C71A C76A 1.3900
C72A H72A 0.9500
C72A C73A 1.3900
C73A H73A 0.9500
C73A C74A 1.3900
C74A H74A 0.9500
C74A C75A 1.3900
C75A H75A 0.9500
C75A C76A 1.3900
C77A H77A 0.9900
C77A H77B 0.9900
C77A C78 1.559(19)
Pd6B Br13 2.426(7)
Pd6B Br14 2.416(8)
Pd6B N11B 1.962(16)
Pd6B N12B 2.023(16)
N11B H11B 1.0000
N11B C70B 1.50(2)
N11B C71B 1.53(3)
N12B H12B 1.0000
N12B C76B 1.40(3)
N12B C77B 1.517(18)
C70B H70C 0.9900
C70B H70D 0.9900
C71B C72B 1.3900
C71B C76B 1.3900
C72B H72B 0.9500
C72B C73B 1.3900
C73B H73B 0.9500
C73B C74B 1.3900
C74B H74B 0.9500
C74B C75B 1.3900
C75B H75B 0.9500
C75B C76B 1.3900
C77B H77C 0.9900
C77B H77D 0.9900
C77B C78 1.545(17)
C78 C79 1.3900
C78 C83 1.3900
C79 H79 0.9500
C79 C80 1.3900
C80 H80 0.9500
C80 C81 1.3900
C81 C82 1.3900
C81 C84 1.487(16)
C82 H82 0.9500
C82 C83 1.3900
C83 H83 0.9500
C84 H84A 0.9900
C84 H84B 0.9900
N13 C85 1.149(13)
C85 C86 1.441(15)
C86 H86A 0.9800
C86 H86B 0.9800
C86 H86C 0.9800
N14 C87 1.07(4)
C87 C88 1.57(6)
C88 H88A 0.9800
C88 H88B 0.9800
C88 H88C 0.9800
O1 C89 1.21(2)
C89 C90 1.45(3)
C89 C91 1.49(3)
C90 H90A 0.9800
C90 H90B 0.9800
C90 H90C 0.9800
C91 H91A 0.9800
C91 H91B 0.9800
C91 H91C 0.9800
O2 C92 1.24(3)
C92 C93 1.30(4)
C92 C94 1.43(4)
C93 H93A 0.9800
C93 H93B 0.9800
C93 H93C 0.9800
C94 H94A 0.9800
C94 H94B 0.9800
C94 H94C 0.9800

loop_
_geom_torsion_atom_site_label_1
_geom_torsion_atom_site_label_2
_geom_torsion_atom_site_label_3
_geom_torsion_atom_site_label_4
_geom_torsion
Pd1 N1 C1 C2 -162.3(8)
Pd1 N1 C1 C6 14.9(10)
Pd1 N1 C42 C39 173.2(7)
Pd1 N2 C6 C1 -8.4(11)
Pd1 N2 C6 C5 170.5(9)
Pd1 N2 C7 C8 48.1(11)
N1 C1 C2 C3 -177.1(10)
N1 C1 C6 N2 -4.7(13)
N1 C1 C6 C5 176.4(9)
N2 C7 C8 C9 85.3(12)
N2 C7 C8 C13 -91.5(12)
C1 N1 C42 C39 -65.6(11)
C1 C2 C3 C4 -2.1(19)
C2 C1 C6 N2 172.6(9)
C2 C1 C6 C5 -6.3(16)
C2 C3 C4 C5 -1(2)
C3 C4 C5 C6 0(2)
C4 C5 C6 N2 -175.5(11)
C4 C5 C6 C1 3.4(18)
C6 N2 C7 C8 -79.4(12)
C6 C1 C2 C3 5.6(16)
C7 N2 C6 C1 122.5(10)
C7 N2 C6 C5 -58.6(13)
C7 C8 C9 C10 -175.5(9)
C7 C8 C13 C12 176.5(9)
C8 C9 C10 C11 -0.3(15)
C9 C8 C13 C12 -0.3(15)
C9 C10 C11 C12 -1.6(15)
C9 C10 C11 C14 177.5(9)
C10 C11 C12 C13 2.6(15)
C10 C11 C14 N3 100.2(12)
C11 C12 C13 C8 -1.6(15)
C11 C14 N3 Pd2 161.6(8)
C11 C14 N3 C15 -79.9(11)
C12 C11 C14 N3 -80.7(12)
C13 C8 C9 C10 1.4(15)
C14 C11 C12 C13 -176.5(9)
C14 N3 C15 C16 75.1(10)
C14 N3 C15 C20 -104.6(9)
Pd2 N3 C15 C16 -166.0(7)
Pd2 N3 C15 C20 14.3(9)
Pd2 N4 C20 C15 -8.2(9)
Pd2 N4 C20 C19 168.1(8)
Pd2 N4 C21 C22 53.7(11)
N3 C15 C16 C17 -178.0(9)
N3 C15 C20 N4 -4.4(12)
N3 C15 C20 C19 179.1(8)
N4 C21 C22 C23 72.7(13)
N4 C21 C22 C27 -106.5(11)
C15 C16 C17 C18 -2.9(16)
C16 C15 C20 N4 176.0(8)
C16 C15 C20 C19 -0.5(14)
C16 C17 C18 C19 3.3(18)
C17 C18 C19 C20 -2.1(17)
C18 C19 C20 N4 -175.6(9)
C18 C19 C20 C15 0.8(15)
C20 N4 C21 C22 -76.5(11)
C20 C15 C16 C17 1.7(15)
C21 N4 C20 C15 125.8(9)
C21 N4 C20 C19 -57.9(11)
C21 C22 C23 C24 -178.8(9)
C21 C22 C27 C26 -179.0(9)
C22 C23 C24 C25 -1.8(15)
C23 C22 C27 C26 1.8(15)
C23 C24 C25 C26 0.9(14)
C23 C24 C25 C28 -176.2(9)
C24 C25 C26 C27 1.2(14)
C24 C25 C28 N5 95.4(10)
C25 C26 C27 C22 -2.5(14)
C25 C28 N5 Pd3 170.9(6)
C25 C28 N5 C29 -66.5(10)
C26 C25 C28 N5 -81.8(11)
C27 C22 C23 C24 0.4(15)
C28 C25 C26 C27 178.5(8)
C28 N5 C29 C30 78.4(10)
C28 N5 C29 C34 -104.5(9)
Pd3 N5 C29 C30 -156.9(7)
Pd3 N5 C29 C34 20.3(9)
Pd3 N6 C34 C29 -9.7(9)
Pd3 N6 C34 C33 165.9(7)
Pd3 N6 C35 C36 53.8(9)
N5 C29 C30 C31 -178.3(8)
N5 C29 C34 N6 -7.3(12)
N5 C29 C34 C33 177.1(8)
N6 C35 C36 C37 84.8(11)
N6 C35 C36 C41 -94.8(10)
C29 C30 C31 C32 -0.8(15)
C30 C29 C34 N6 169.9(8)
C30 C29 C34 C33 -5.7(14)
C30 C31 C32 C33 -2.1(16)
C31 C32 C33 C34 1.1(15)
C32 C33 C34 N6 -172.7(8)
C32 C33 C34 C29 2.8(14)
C34 N6 C35 C36 -72.9(10)
C34 C29 C30 C31 4.7(14)
C35 N6 C34 C29 121.4(9)
C35 N6 C34 C33 -62.9(11)
C35 C36 C37 C38 -178.6(9)
C35 C36 C41 C40 179.1(9)
C36 C37 C38 C39 -0.1(14)
C37 C36 C41 C40 -0.5(15)
C37 C38 C39 C40 -1.3(14)
C37 C38 C39 C42 -175.9(9)
C38 C39 C40 C41 1.9(14)
C38 C39 C42 N1 102.2(10)
C39 C40 C41 C36 -1.0(15)
C40 C39 C42 N1 -72.3(12)
C41 C36 C37 C38 1.0(14)
C42 N1 C1 C2 73.9(11)
C42 N1 C1 C6 -108.8(10)
C42 C39 C40 C41 176.5(9)
Pd4 N7 C43 C44 -165.1(4)
Pd4 N7 C43 C48 9.2(8)
Pd4 N7 C84 C81 -44.3(11)
Pd4 N8 C48 C43 -16.2(7)
Pd4 N8 C48 C47 163.0(4)
Pd4 N8 C49 C50 -173.7(6)
N7 C43 C44 C45 174.2(8)
N7 C43 C48 N8 4.9(9)
N7 C43 C48 C47 -174.3(8)
N8 C49 C50 C51 75.7(9)
N8 C49 C50 C55 -103.4(8)
C43 N7 C84 C81 78.1(10)
C43 C44 C45 C46 0.0
C44 C43 C48 N8 179.2(7)
C44 C43 C48 C47 0.0
C44 C45 C46 C47 0.0
C45 C46 C47 C48 0.0
C46 C47 C48 N8 -179.2(7)
C46 C47 C48 C43 0.0
C48 N8 C49 C50 64.6(9)
C48 C43 C44 C45 0.0
C49 N8 C48 C43 107.8(7)
C49 N8 C48 C47 -73.0(8)
C49 C50 C51 C52 -179.1(7)
C49 C50 C55 C54 179.1(7)
C50 C51 C52 C53 0.0
C51 C50 C55 C54 0.0
C51 C52 C53 C54 0.0
C51 C52 C53 C56 -179.9(7)
C52 C53 C54 C55 0.0
C52 C53 C56 N9 87.4(10)
C53 C54 C55 C50 0.0
C53 C56 N9 Pd5 65.1(12)
C53 C56 N9 C57 -60.5(12)
C54 C53 C56 N9 -92.6(10)
C55 C50 C51 C52 0.0
C56 C53 C54 C55 179.9(7)
C56 N9 C57 C58 -65.9(10)
C56 N9 C57 C62 113.1(9)
Pd5 N9 C57 C58 162.6(4)
Pd5 N9 C57 C62 -18.4(8)
Pd5 N10 C62 C57 13.3(9)
Pd5 N10 C62 C61 -164.3(4)
Pd5 N10 C63 C64 63.6(12)
N9 C57 C58 C59 179.0(8)
N9 C57 C62 N10 3.3(9)
N9 C57 C62 C61 -179.0(8)
N10 C63 C64 C65 -102.9(13)
N10 C63 C64 C69 78.7(14)
C57 C58 C59 C60 0.0
C58 C57 C62 N10 -177.6(8)
C58 C57 C62 C61 0.0
C58 C59 C60 C61 0.0
C59 C60 C61 C62 0.0
C60 C61 C62 N10 177.6(8)
C60 C61 C62 C57 0.0
C62 N10 C63 C64 -173.7(9)
C62 C57 C58 C59 0.0
C63 N10 C62 C57 -114.1(10)
C63 N10 C62 C61 68.3(11)
C63 C64 C65 C66 -178.4(14)
C63 C64 C69 C68 178.4(14)
C64 C65 C66 C67 0.0
C65 C64 C69 C68 0.0
C65 C66 C67 C68 0.0
C65 C66 C67 C70A -160.8(17)
C65 C66 C67 C70B 165.8(19)
C66 C67 C68 C69 0.0
C66 C67 C70A N11A -113.5(19)
C66 C67 C70B N11B -86(3)
C67 C68 C69 C64 0.0
C68 C67 C70A N11A 86(2)
C68 C67 C70B N11B 80(2)
C69 C64 C65 C66 0.0
Pd6A N11A C70A C67 -26(4)
Pd6A N11A C71A C72A -167.1(18)
Pd6A N11A C71A C76A 4(2)
Pd6A N12A C76A C71A -34(3)
Pd6A N12A C76A C75A 157(2)
Pd6A N12A C77A C78 -166(4)
N11A C71A C72A C73A 171(3)
N11A C71A C76A N12A 19(3)
N11A C71A C76A C75A -171(3)
N12A C77A C78 C79 77(5)
N12A C77A C78 C83 -96(5)
C70A C67 C68 C69 160.3(17)
C70A N11A C71A C72A 57(2)
C70A N11A C71A C76A -131.5(19)
C71A N11A C70A C67 86(2)
C71A C72A C73A C74A 0.0
C72A C71A C76A N12A -170(3)
C72A C71A C76A C75A 0.0
C72A C73A C74A C75A 0.0
C73A C74A C75A C76A 0.0
C74A C75A C76A N12A 168(4)
C74A C75A C76A C71A 0.0
C76A N12A C77A C78 59(6)
C76A C71A C72A C73A 0.0
C77A N12A C76A C71A 103(3)
C77A N12A C76A C75A -65(4)
C77A C78 C79 C80 -172(2)
C77A C78 C83 C82 173.7(18)
Pd6B N11B C70B C67 -44(3)
Pd6B N11B C71B C72B -157.9(14)
Pd6B N11B C71B C76B 12(2)
Pd6B N12B C76B C71B -25(2)
Pd6B N12B C76B C75B 153.7(16)
Pd6B N12B C77B C78 173(2)
N11B C71B C72B C73B 170(2)
N11B C71B C76B N12B 8(2)
N11B C71B C76B C75B -170(2)
N12B C77B C78 C79 81(3)
N12B C77B C78 C83 -100(3)
C70B C67 C68 C69 -166.1(18)
C70B N11B C71B C72B 66(2)
C70B N11B C71B C76B -124.2(19)
C71B N11B C70B C67 85(3)
C71B C72B C73B C74B 0.0
C72B C71B C76B N12B 178(2)
C72B C71B C76B C75B 0.0
C72B C73B C74B C75B 0.0
C73B C74B C75B C76B 0.0
C74B C75B C76B N12B -178(3)
C74B C75B C76B C71B 0.0
C76B N12B C77B C78 50(3)
C76B C71B C72B C73B 0.0
C77B N12B C76B C71B 96(2)
C77B N12B C76B C75B -85(3)
C77B C78 C79 C80 178.4(13)
C77B C78 C83 C82 -178.2(15)
C78 C79 C80 C81 0.0
C79 C78 C83 C82 0.0
C79 C80 C81 C82 0.0
C79 C80 C81 C84 179.6(8)
C80 C81 C82 C83 0.0
C80 C81 C84 N7 87.4(9)
C81 C82 C83 C78 0.0
C82 C81 C84 N7 -93.0(9)
C83 C78 C79 C80 0.0
C84 N7 C43 C44 68.8(10)
C84 N7 C43 C48 -116.9(8)
C84 C81 C82 C83 -179.6(8)
